data_7038442
loop_
_publ_author_name
'Matveeva, Anna G.'
'Vologzhanina, Anna V.'
'Goryunov, Evgenii I.'
'Aysin, Rinat R.'
'Pasechnik, Margarita P.'
'Matveev, Sergey V.'
'Godovikov, Ivan A.'
'Safiulina, Alfiya M.'
'Brel, Valery K.'

_publ_section_title
;
 Extraction and coordination studies of a carbonyl-phosphine oxide
 scorpionate ligand with uranyl and lanthanide(iii) nitrates: structural,
 spectroscopic and DFT characterization of the complexes.
;
_journal_issue 12
_journal_name_full 'Dalton transactions (Cambridge, England : 2003)'
_journal_page_first 5162
_journal_page_last 5179
_journal_paper_doi 10.1039/c5dt04963f
_journal_volume 45
_journal_year 2016
_chemical_formula_moiety 'C56 H52 N2 O18 P4 U2, C2 H6 O'
_chemical_formula_sum 'C58 H58 N2 O19 P4 U2'
_chemical_formula_weight 1687.00
_chemical_name_systematic
;
 ?
;
_space_group_crystal_system orthorhombic
_space_group_IT_number 61
_space_group_name_Hall '-P 2ac 2ab'
_space_group_name_H-M_alt 'P b c a'
_symmetry_space_group_name_Hall '-P 2ac 2ab'
_symmetry_space_group_name_H-M 'P b c a'
_atom_sites_solution_hydrogens mixed
_audit_creation_date 2015-02-24
_audit_creation_method
;
Olex2 1.2
(compiled 2015.01.26 svn.r3150 for OlexSys, GUI svn.r4998)
;
_audit_update_record
;
2015-12-13 deposited with the CCDC.
2016-02-03 downloaded from the CCDC.
;
_cell_angle_alpha 90
_cell_angle_beta 90
_cell_angle_gamma 90
_cell_formula_units_Z 4
_cell_length_a 18.2266(7)
_cell_length_b 17.8372(7)
_cell_length_c 19.0939(8)
_cell_measurement_temperature 100
_cell_volume 6207.6(4)
_computing_molecular_graphics 'Olex2 (Dolomanov et al., 2009)'
_computing_publication_material 'Olex2 (Dolomanov et al., 2009)'
_computing_structure_refinement 'XL (Sheldrick, 2008)'
_diffrn_ambient_temperature 100
_diffrn_detector_area_resol_mean 8
_diffrn_measured_fraction_theta_full 0.993
_diffrn_measured_fraction_theta_max 0.995
_diffrn_measurement_device_type apex
_diffrn_measurement_method '\w and \f scans'
_diffrn_radiation_monochromator graphite
_diffrn_radiation_type MoK\a
_diffrn_radiation_wavelength 0.71073
_diffrn_reflns_av_R_equivalents 0.0516
_diffrn_reflns_av_unetI/netI 0.0287
_diffrn_reflns_Laue_measured_fraction_full 0.993
_diffrn_reflns_Laue_measured_fraction_max 0.995
_diffrn_reflns_limit_h_max 23
_diffrn_reflns_limit_h_min -23
_diffrn_reflns_limit_k_max 22
_diffrn_reflns_limit_k_min -22
_diffrn_reflns_limit_l_max 24
_diffrn_reflns_limit_l_min -24
_diffrn_reflns_number 62107
_diffrn_reflns_point_group_measured_fraction_full 0.993
_diffrn_reflns_point_group_measured_fraction_max 0.995
_diffrn_reflns_theta_full 25.242
_diffrn_reflns_theta_max 26.999
_diffrn_reflns_theta_min 2.133
_diffrn_source 'sealed tube'
_exptl_absorpt_coefficient_mu 5.387
_exptl_absorpt_correction_T_max 0.400
_exptl_absorpt_correction_T_min 0.172
_exptl_absorpt_correction_type multi-scan
_exptl_absorpt_process_details 'SADABS (Sheldrick, 1998)'
_exptl_crystal_colour yellow
_exptl_crystal_colour_primary yellow
_exptl_crystal_density_diffrn 1.805
_exptl_crystal_description needle
_exptl_crystal_F_000 3264
_exptl_crystal_size_max 0.29
_exptl_crystal_size_mid 0.08
_exptl_crystal_size_min 0.08
_refine_diff_density_max 2.163
_refine_diff_density_min -0.787
_refine_diff_density_rms 0.180
_refine_ls_extinction_method none
_refine_ls_goodness_of_fit_ref 1.042
_refine_ls_hydrogen_treatment constr
_refine_ls_matrix_type full
_refine_ls_number_parameters 406
_refine_ls_number_reflns 6743
_refine_ls_number_restraints 11
_refine_ls_restrained_S_all 1.057
_refine_ls_R_factor_all 0.0870
_refine_ls_R_factor_gt 0.0650
_refine_ls_shift/su_max 0.001
_refine_ls_shift/su_mean 0.000
_refine_ls_structure_factor_coef Fsqd
_refine_ls_weighting_details 'w=1/[\s^2^(Fo^2^)+(0.0700P)^2^+28.0000P] where P=(Fo^2^+2Fc^2^)/3'
_refine_ls_weighting_scheme calc
_refine_ls_wR_factor_gt 0.1463
_refine_ls_wR_factor_ref 0.1578
_reflns_Friedel_coverage 0.000
_reflns_number_gt 4803
_reflns_number_total 6743
_reflns_threshold_expression 'I > 2\s(I)'
_cod_data_source_file c5dt04963f2.cif
_cod_data_source_block 2
_cod_depositor_comments 'Adding full bibliography for 7038440--7038445.cif.'
_cod_database_code 7038442
_shelxl_version_number 2014-3
_shelx_space_group_comment
;
The symmetry employed for this shelxl refinement is uniquely defined
by the following loop, which should always be used as a source of
symmetry information in preference to the above space-group names.
They are only intended as comments.
;
_olex2_refinement_description
;
1. Others
 Fixed Sof: O6'(0.5) O7(0.5) O1(0.5) O2(0.5) O1A(0.5) O2A(0.5) O11(0.5)
 H11(0.5) C1S(0.5) H1SA(0.5) H1SB(0.5) C2S(0.5) H2SA(0.5) H2SB(0.5) H2SC(0.5)
 Fixed Uiso: H1(0.064) H2A(0.07) H2B(0.07) H4A(0.107) H4B(0.107) H4C(0.107)
 H6(0.079) H7(0.09) H8(0.098) H9(0.1) H10(0.087) H12(0.075) H13(0.086)
 H14(0.097) H15(0.087) H16(0.076) H18(0.079) H19(0.086) H20(0.078) H21(0.082)
 H22(0.08) H24(0.09) H25(0.104) H26(0.102) H27(0.081) H28(0.074) H11(0.059)
 H1SA(0.111) H1SB(0.111) H2SA(0.115) H2SB(0.115) H2SC(0.115)
 Fixed X: H1(0.3028) H2A(0.4463) H2B(0.3856) H4A(0.4303) H4B(0.4679)
 H4C(0.4881) H6(0.303) H7(0.2289) H8(0.1295) H9(0.1078) H10(0.1823) H12(0.3035)
 H13(0.234) H14(0.1377) H15(0.1076) H16(0.1777) H18(0.3968) H19(0.4867)
 H20(0.5978) H21(0.6226) H22(0.5354) H24(0.3496) H25(0.2601) H26(0.186)
 H27(0.194) H28(0.2814) H11(0.5168) H1SA(0.4885) H1SB(0.4353) H2SA(0.399)
 H2SB(0.4312) H2SC(0.3643)
 Fixed Y: H1(0.2193) H2A(0.2683) H2B(0.3228) H4A(0.207) H4B(0.2736)
 H4C(0.1883) H6(0.4827) H7(0.5447) H8(0.4833) H9(0.3586) H10(0.2931)
 H12(0.3932) H13(0.3705) H14(0.2846) H15(0.2245) H16(0.2439) H18(0.0955)
 H19(0.0077) H20(0.0026) H21(0.0838) H22(0.1698) H24(0.1945) H25(0.1253)
 H26(0.0425) H27(0.0292) H28(0.0976) H11(0.4144) H1SA(0.5082) H1SB(0.4826)
 H2SA(0.4891) H2SB(0.409) H2SC(0.4272)
 Fixed Z: H1(0.0837) H2A(0.1117) H2B(0.1444) H4A(0.2881) H4B(0.2448)
 H4C(0.2275) H6(0.0983) H7(0.1764) H8(0.2282) H9(0.2051) H10(0.1251) H12(-
 0.1039) H13(-0.2053) H14(-0.2013) H15(-0.0991) H16(0.0028) H18(0.1031)
 H19(0.1356) H20(0.0807) H21(-0.0114) H22(-0.0475) H24(-0.1494) H25(-0.2111)
 H26(-0.1511) H27(-0.0303) H28(0.0317) H11(0.147) H1SA(0.2294) H1SB(0.1677)
 H2SA(0.2861) H2SB(0.2868) H2SC(0.2395)
;

loop_
_space_group_symop_operation_xyz
'x, y, z'
'-x+1/2, -y, z+1/2'
'x+1/2, -y+1/2, -z'
'-x, y+1/2, -z+1/2'
'-x, -y, -z'
'x-1/2, y, -z-1/2'
'-x-1/2, y-1/2, z'
'x, -y-1/2, z-1/2'

loop_
_atom_site_label
_atom_site_type_symbol
_atom_site_fract_x
_atom_site_fract_y
_atom_site_fract_z
_atom_site_U_iso_or_equiv
_atom_site_adp_type
_atom_site_occupancy
_atom_site_site_symmetry_order
_atom_site_calc_flag
_atom_site_refinement_flags_posn
_atom_site_refinement_flags_adp
_atom_site_refinement_flags_occupancy
_atom_site_disorder_assembly
_atom_site_disorder_group
U1 U 0.48371(2) 0.38988(2) -0.03909(2) 0.06338(15) Uani 1 1 d D . . . .
P1 P 0.30430(11) 0.34030(12) 0.03358(12) 0.0520(5) Uani 1 1 d . . . . .
P2 P 0.39128(12) 0.20820(12) -0.00717(12) 0.0539(5) Uani 1 1 d . . . . .
O5 O 0.6098(3) 0.4090(4) -0.0902(4) 0.0677(17) Uani 1 1 d . . . . .
O6 O 0.5623(4) 0.3034(3) -0.1143(4) 0.080(2) Uani 1 1 d . . . . .
O6' O 0.6530(8) 0.3381(8) -0.1725(8) 0.072(4) Uiso 0.5 1 d . U P A 1
O7 O 0.6797(7) 0.3339(7) -0.1436(7) 0.056(3) Uiso 0.5 1 d . U P A 2
O8 O 0.4260(3) 0.2659(3) -0.0526(3) 0.0586(14) Uani 1 1 d . . . . .
O9 O 0.3649(3) 0.3931(3) 0.0147(3) 0.0561(13) Uani 1 1 d . . . . .
O10 O 0.3341(4) 0.1788(5) 0.1951(4) 0.093(2) Uani 1 1 d . . . . .
N1 N 0.6142(5) 0.3489(4) -0.1216(5) 0.074(2) Uani 1 1 d . . . . .
C1 C 0.3432(5) 0.2528(5) 0.0671(4) 0.0536(18) Uani 1 1 d . . . . .
H1 H 0.3028 0.2193 0.0837 0.064 Uiso 1 1 calc R . . . .
C2 C 0.3950(5) 0.2708(5) 0.1285(5) 0.059(2) Uani 1 1 d . . . . .
H2A H 0.4463 0.2683 0.1117 0.070 Uiso 1 1 calc R . . . .
H2B H 0.3856 0.3228 0.1444 0.070 Uiso 1 1 calc R . . . .
C3 C 0.3864(6) 0.2193(7) 0.1887(5) 0.071(3) Uani 1 1 d . . . . .
C4 C 0.4488(7) 0.2223(8) 0.2421(6) 0.090(3) Uani 1 1 d . . . . .
H4A H 0.4303 0.2070 0.2881 0.107 Uiso 1 1 calc GR . . . .
H4B H 0.4679 0.2736 0.2448 0.107 Uiso 1 1 calc GR . . . .
H4C H 0.4881 0.1883 0.2275 0.107 Uiso 1 1 calc GR . . . .
C5 C 0.2494(5) 0.3814(5) 0.1013(5) 0.059(2) Uani 1 1 d . . . . .
C6 C 0.2628(5) 0.4571(5) 0.1191(5) 0.066(2) Uani 1 1 d . . . . .
H6 H 0.3030 0.4827 0.0983 0.079 Uiso 1 1 calc R . . . .
C7 C 0.2193(6) 0.4937(6) 0.1653(5) 0.075(3) Uani 1 1 d . . . . .
H7 H 0.2289 0.5447 0.1764 0.090 Uiso 1 1 calc R . . . .
C8 C 0.1605(6) 0.4569(8) 0.1967(6) 0.082(3) Uani 1 1 d . . . . .
H8 H 0.1295 0.4833 0.2282 0.098 Uiso 1 1 calc R . . . .
C9 C 0.1473(6) 0.3837(8) 0.1825(6) 0.083(3) Uani 1 1 d . . . . .
H9 H 0.1078 0.3586 0.2051 0.100 Uiso 1 1 calc R . . . .
C10 C 0.1916(5) 0.3445(6) 0.1347(5) 0.073(3) Uani 1 1 d . . . . .
H10 H 0.1823 0.2931 0.1251 0.087 Uiso 1 1 calc R . . . .
C11 C 0.2477(5) 0.3212(5) -0.0410(5) 0.0555(19) Uani 1 1 d . . . . .
C12 C 0.2641(5) 0.3584(5) -0.1026(5) 0.063(2) Uani 1 1 d . . . . .
H12 H 0.3035 0.3932 -0.1039 0.075 Uiso 1 1 calc R . . . .
C13 C 0.2229(6) 0.3451(6) -0.1629(5) 0.071(2) Uani 1 1 d . . . . .
H13 H 0.2340 0.3705 -0.2053 0.086 Uiso 1 1 calc R . . . .
C14 C 0.1654(6) 0.2943(7) -0.1601(6) 0.081(3) Uani 1 1 d . . . . .
H14 H 0.1377 0.2846 -0.2013 0.097 Uiso 1 1 calc R . . . .
C15 C 0.1480(5) 0.2581(6) -0.1000(6) 0.073(3) Uani 1 1 d . . . . .
H15 H 0.1076 0.2245 -0.0991 0.087 Uiso 1 1 calc R . . . .
C16 C 0.1892(5) 0.2700(5) -0.0391(5) 0.064(2) Uani 1 1 d . . . . .
H16 H 0.1777 0.2439 0.0028 0.076 Uiso 1 1 calc R . . . .
C17 C 0.4577(5) 0.1429(5) 0.0263(5) 0.061(2) Uani 1 1 d . . . . .
C18 C 0.4427(5) 0.0941(5) 0.0795(5) 0.066(2) Uani 1 1 d . . . . .
H18 H 0.3968 0.0955 0.1031 0.079 Uiso 1 1 calc R . . . .
C19 C 0.4967(5) 0.0417(5) 0.0985(6) 0.071(3) Uani 1 1 d . . . . .
H19 H 0.4867 0.0077 0.1356 0.086 Uiso 1 1 calc R . . . .
C20 C 0.5620(5) 0.0381(5) 0.0661(6) 0.065(2) Uani 1 1 d . . . . .
H20 H 0.5978 0.0026 0.0807 0.078 Uiso 1 1 calc R . . . .
C21 C 0.5766(5) 0.0862(5) 0.0119(6) 0.068(2) Uani 1 1 d . . . . .
H21 H 0.6226 0.0838 -0.0114 0.082 Uiso 1 1 calc R . . . .
C22 C 0.5253(5) 0.1376(6) -0.0091(6) 0.066(2) Uani 1 1 d . . . . .
H22 H 0.5354 0.1698 -0.0475 0.080 Uiso 1 1 calc R . . . .
C23 C 0.3237(5) 0.1533(5) -0.0536(5) 0.060(2) Uani 1 1 d . . . . .
C24 C 0.3179(6) 0.1611(6) -0.1251(5) 0.075(3) Uani 1 1 d . . . . .
H24 H 0.3496 0.1945 -0.1494 0.090 Uiso 1 1 calc R . . . .
C25 C 0.2651(7) 0.1197(6) -0.1618(6) 0.087(3) Uani 1 1 d . . . . .
H25 H 0.2601 0.1253 -0.2111 0.104 Uiso 1 1 calc R . . . .
C26 C 0.2211(7) 0.0713(6) -0.1260(6) 0.085(3) Uani 1 1 d . . . . .
H26 H 0.1860 0.0425 -0.1511 0.102 Uiso 1 1 calc R . . . .
C27 C 0.2259(6) 0.0627(5) -0.0541(5) 0.068(3) Uani 1 1 d . . . . .
H27 H 0.1940 0.0292 -0.0303 0.081 Uiso 1 1 calc R . . . .
C28 C 0.2772(5) 0.1032(4) -0.0176(5) 0.062(2) Uani 1 1 d . . . . .
H28 H 0.2814 0.0976 0.0317 0.074 Uiso 1 1 calc R . . . .
O1 O 0.5233(6) 0.3329(7) 0.0344(5) 0.055(3) Uiso 0.5 1 d D U P B 1
O2 O 0.4456(7) 0.4408(7) -0.1020(6) 0.061(3) Uiso 0.5 1 d D U P B 1
O3 O 0.4799(6) 0.4817(6) 0.0532(7) 0.065(5) Uani 0.53(3) 1 d . . . B 1
O4 O 0.5519(6) 0.4855(7) 0.0163(8) 0.057(5) Uani 0.45(2) 1 d . . . B 1
O1A O 0.5248(6) 0.3775(7) 0.0385(5) 0.057(3) Uiso 0.5 1 d D U P B 2
O2A O 0.4430(6) 0.4084(7) -0.1270(6) 0.052(3) Uiso 0.5 1 d D U P B 2
O11 O 0.5101(6) 0.4116(6) 0.1910(5) 0.049(2) Uani 0.5 1 d . . P . .
H11 H 0.5168 0.4144 0.1470 0.059 Uiso 0.5 1 d R . P . .
C1S C 0.4607(14) 0.4650(15) 0.2105(14) 0.093(7) Uani 0.5 1 d . U P . .
H1SA H 0.4885 0.5082 0.2294 0.111 Uiso 0.5 1 calc R . P . .
H1SB H 0.4353 0.4826 0.1677 0.111 Uiso 0.5 1 calc R . P . .
C2S C 0.4099(15) 0.4466(14) 0.2571(12) 0.096(8) Uani 0.5 1 d . . P . .
H2SA H 0.3990 0.4891 0.2861 0.115 Uiso 0.5 1 d R . P . .
H2SB H 0.4312 0.4090 0.2868 0.115 Uiso 0.5 1 d R . P . .
H2SC H 0.3643 0.4272 0.2395 0.115 Uiso 0.5 1 d R . P . .

loop_
_atom_site_aniso_label
_atom_site_aniso_U_11
_atom_site_aniso_U_22
_atom_site_aniso_U_33
_atom_site_aniso_U_23
_atom_site_aniso_U_13
_atom_site_aniso_U_12
U1 0.04611(19) 0.04953(19) 0.0945(3) -0.02026(16) 0.00916(17) -0.00510(13)
P1 0.0450(10) 0.0482(10) 0.0629(13) -0.0007(9) -0.0039(9) -0.0015(8)
P2 0.0563(12) 0.0435(10) 0.0620(13) -0.0016(9) -0.0017(10) -0.0022(9)
O5 0.052(3) 0.064(4) 0.087(5) -0.018(3) 0.015(3) -0.002(3)
O6 0.097(5) 0.052(4) 0.092(5) -0.007(3) 0.035(4) -0.012(3)
O8 0.067(4) 0.049(3) 0.060(4) -0.007(3) 0.004(3) -0.004(3)
O9 0.049(3) 0.047(3) 0.072(4) -0.003(3) 0.004(3) 0.001(2)
O10 0.080(5) 0.131(7) 0.068(5) 0.018(4) 0.007(4) -0.010(5)
N1 0.085(6) 0.051(4) 0.086(6) 0.001(4) 0.034(5) 0.013(4)
C1 0.054(4) 0.053(4) 0.055(5) -0.001(4) -0.004(4) 0.002(4)
C2 0.051(4) 0.068(5) 0.057(5) -0.008(4) -0.008(4) 0.008(4)
C3 0.059(6) 0.097(7) 0.058(6) -0.003(5) 0.007(5) 0.006(5)
C4 0.088(8) 0.121(10) 0.060(6) 0.011(6) -0.008(6) 0.020(7)
C5 0.047(4) 0.067(5) 0.062(5) 0.001(4) -0.002(4) 0.003(4)
C6 0.061(5) 0.064(5) 0.071(6) 0.001(5) -0.003(5) 0.016(4)
C7 0.088(7) 0.069(6) 0.067(6) -0.009(5) -0.011(5) 0.032(5)
C8 0.077(7) 0.107(9) 0.061(6) -0.010(6) -0.014(5) 0.036(6)
C9 0.049(5) 0.136(11) 0.065(6) 0.010(7) 0.000(5) 0.013(6)
C10 0.049(5) 0.088(7) 0.081(7) 0.011(5) -0.006(5) -0.006(5)
C11 0.053(4) 0.055(5) 0.059(5) 0.006(4) -0.006(4) 0.004(4)
C12 0.055(5) 0.054(5) 0.080(6) 0.010(4) -0.001(4) 0.005(4)
C13 0.074(6) 0.081(7) 0.060(6) 0.007(5) -0.004(5) 0.008(5)
C14 0.073(7) 0.102(8) 0.068(7) -0.010(6) -0.021(5) 0.006(6)
C15 0.060(5) 0.077(6) 0.081(7) -0.005(5) -0.016(5) -0.015(5)
C16 0.057(5) 0.068(5) 0.065(6) 0.000(4) -0.007(4) -0.010(4)
C17 0.054(5) 0.044(4) 0.086(7) 0.000(4) -0.005(4) -0.004(4)
C18 0.055(5) 0.063(5) 0.081(6) 0.013(5) 0.003(5) 0.004(4)
C19 0.066(6) 0.055(5) 0.093(7) 0.012(5) 0.000(5) 0.004(4)
C20 0.058(5) 0.052(5) 0.085(6) -0.007(4) -0.001(5) 0.001(4)
C21 0.052(5) 0.062(5) 0.091(7) -0.003(5) 0.006(5) 0.000(4)
C22 0.053(5) 0.063(5) 0.083(6) -0.001(5) 0.007(5) 0.000(4)
C23 0.063(5) 0.044(4) 0.074(6) -0.005(4) -0.008(4) -0.006(4)
C24 0.095(7) 0.068(6) 0.062(6) -0.002(5) -0.006(5) -0.019(5)
C25 0.118(10) 0.076(7) 0.065(6) -0.002(5) -0.012(6) -0.022(6)
C26 0.100(8) 0.063(6) 0.090(8) -0.002(5) -0.027(6) -0.021(6)
C27 0.074(6) 0.050(5) 0.080(7) -0.001(4) -0.012(5) -0.014(4)
C28 0.072(6) 0.047(4) 0.066(5) -0.002(4) -0.010(4) 0.003(4)
O3 0.043(7) 0.056(7) 0.096(11) -0.011(6) 0.020(6) -0.004(5)
O4 0.034(7) 0.050(8) 0.087(11) -0.010(6) 0.011(6) -0.005(5)
O11 0.049(6) 0.068(7) 0.030(5) -0.004(4) -0.005(4) -0.019(5)
C1S 0.092(8) 0.095(8) 0.091(8) -0.001(5) -0.002(5) -0.010(5)
C2S 0.115(19) 0.109(18) 0.065(13) -0.023(12) -0.008(13) -0.046(15)

loop_
_atom_type_symbol
_atom_type_description
_atom_type_scat_dispersion_real
_atom_type_scat_dispersion_imag
_atom_type_scat_source
C C 0.0033 0.0016 'International Tables Vol C Tables 4.2.6.8 and 6.1.1.4'
H H 0.0000 0.0000 'International Tables Vol C Tables 4.2.6.8 and 6.1.1.4'
N N 0.0061 0.0033 'International Tables Vol C Tables 4.2.6.8 and 6.1.1.4'
O O 0.0106 0.0060 'International Tables Vol C Tables 4.2.6.8 and 6.1.1.4'
P P 0.1023 0.0942 'International Tables Vol C Tables 4.2.6.8 and 6.1.1.4'
U U -9.6767 9.6646 'International Tables Vol C Tables 4.2.6.8 and 6.1.1.4'

loop_
_geom_angle_atom_site_label_1
_geom_angle_atom_site_label_2
_geom_angle_atom_site_label_3
_geom_angle
_geom_angle_site_symmetry_1
_geom_angle_site_symmetry_3
O5 U1 O6 49.5(2) . .
O8 U1 O5 118.08(19) . .
O8 U1 O6 68.8(2) . .
O9 U1 O5 170.55(19) . .
O9 U1 O6 139.8(2) . .
O9 U1 O8 71.36(19) . .
O9 U1 O3 106.0(3) . 5_665
O9 U1 O3 69.1(3) . .
O1 U1 O5 90.7(4) . .
O1 U1 O6 83.0(4) . .
O1 U1 O8 75.9(4) . .
O1 U1 O9 92.3(4) . .
O1 U1 O3 119.6(5) . 5_665
O1 U1 O3 80.4(5) . .
O1 U1 O4 81.6(5) . .
O1 U1 O4 118.6(5) . 5_665
O2 U1 O5 91.5(5) . .
O2 U1 O6 99.1(5) . .
O2 U1 O8 103.7(5) . .
O2 U1 O9 85.4(5) . .
O2 U1 O1 177.7(6) . .
O2 U1 O3 98.4(6) . .
O2 U1 O3 60.8(6) . 5_665
O2 U1 O4 60.1(6) . 5_665
O2 U1 O4 98.6(6) . .
O3 U1 O5 64.8(3) 5_665 .
O3 U1 O5 102.6(3) . .
O3 U1 O6 147.2(3) . .
O3 U1 O6 111.0(3) 5_665 .
O3 U1 O8 132.5(3) . .
O3 U1 O8 164.5(4) 5_665 .
O3 U1 O3 56.0(5) 5_665 .
O4 U1 O5 101.2(3) 5_665 .
O4 U1 O5 66.1(3) . .
O4 U1 O6 146.1(3) 5_665 .
O4 U1 O6 113.2(3) . .
O4 U1 O8 138.5(3) 5_665 .
O4 U1 O8 157.1(4) . .
O4 U1 O9 105.4(3) . .
O4 U1 O9 69.5(3) 5_665 .
O4 U1 O3 36.5(4) 5_665 5_665
O4 U1 O3 38.3(4) . 5_665
O4 U1 O3 36.4(4) . .
O4 U1 O3 38.2(5) 5_665 .
O4 U1 O4 51.7(5) 5_665 .
O1A U1 O5 87.3(4) . .
O1A U1 O6 99.6(5) . .
O1A U1 O8 99.5(5) . .
O1A U1 O9 91.6(4) . .
O1A U1 O2A 176.1(5) . .
O2A U1 O5 89.5(4) . .
O2A U1 O6 79.8(4) . .
O2A U1 O8 83.9(4) . .
O2A U1 O9 91.3(4) . .
O9 P1 C1 109.5(4) . .
O9 P1 C5 109.2(4) . .
O9 P1 C11 110.8(4) . .
C5 P1 C1 108.3(4) . .
C11 P1 C1 109.8(4) . .
C11 P1 C5 109.2(4) . .
O8 P2 C1 110.6(4) . .
O8 P2 C17 111.7(4) . .
O8 P2 C23 112.2(4) . .
C17 P2 C1 109.0(4) . .
C17 P2 C23 106.4(4) . .
C23 P2 C1 106.7(4) . .
N1 O5 U1 97.4(5) . .
N1 O6 U1 95.4(5) . .
P2 O8 U1 137.9(3) . .
P1 O9 U1 139.1(3) . .
O5 N1 U1 58.1(4) . .
O5 N1 O6 117.5(7) . .
O5 N1 O7 113.4(9) . .
O6 N1 U1 59.5(4) . .
O6 N1 O7 126.7(9) . .
O6' N1 U1 159.3(10) . .
O6' N1 O5 124.4(10) . .
O6' N1 O6 115.0(10) . .
O7 N1 U1 166.0(9) . .
P1 C1 P2 106.5(4) . .
P1 C1 H1 109.5 . .
P2 C1 H1 109.5 . .
C2 C1 P1 109.1(6) . .
C2 C1 P2 112.6(6) . .
C2 C1 H1 109.5 . .
C1 C2 H2A 108.9 . .
C1 C2 H2B 108.9 . .
H2A C2 H2B 107.7 . .
C3 C2 C1 113.4(8) . .
C3 C2 H2A 108.9 . .
C3 C2 H2B 108.9 . .
O10 C3 C2 122.5(9) . .
O10 C3 C4 122.8(10) . .
C2 C3 C4 114.7(9) . .
C3 C4 H4A 109.5 . .
C3 C4 H4B 109.5 . .
C3 C4 H4C 109.5 . .
H4A C4 H4B 109.5 . .
H4A C4 H4C 109.5 . .
H4B C4 H4C 109.5 . .
C6 C5 P1 117.9(7) . .
C10 C5 P1 123.9(8) . .
C10 C5 C6 118.1(9) . .
C5 C6 H6 119.5 . .
C7 C6 C5 121.0(10) . .
C7 C6 H6 119.5 . .
C6 C7 H7 119.9 . .
C6 C7 C8 120.3(10) . .
C8 C7 H7 119.9 . .
C7 C8 H8 119.8 . .
C9 C8 C7 120.4(10) . .
C9 C8 H8 119.8 . .
C8 C9 H9 119.8 . .
C8 C9 C10 120.4(11) . .
C10 C9 H9 119.8 . .
C5 C10 C9 119.8(11) . .
C5 C10 H10 120.1 . .
C9 C10 H10 120.1 . .
C12 C11 P1 117.4(7) . .
C12 C11 C16 119.8(8) . .
C16 C11 P1 122.8(7) . .
C11 C12 H12 119.9 . .
C11 C12 C13 120.2(9) . .
C13 C12 H12 119.9 . .
C12 C13 H13 120.4 . .
C14 C13 C12 119.1(10) . .
C14 C13 H13 120.4 . .
C13 C14 H14 119.3 . .
C15 C14 C13 121.4(10) . .
C15 C14 H14 119.3 . .
C14 C15 H15 119.8 . .
C14 C15 C16 120.4(9) . .
C16 C15 H15 119.8 . .
C11 C16 H16 120.5 . .
C15 C16 C11 119.0(9) . .
C15 C16 H16 120.5 . .
C18 C17 P2 122.9(7) . .
C18 C17 C22 119.3(9) . .
C22 C17 P2 117.5(7) . .
C17 C18 H18 120.8 . .
C17 C18 C19 118.4(9) . .
C19 C18 H18 120.8 . .
C18 C19 H19 118.8 . .
C20 C19 C18 122.3(10) . .
C20 C19 H19 118.8 . .
C19 C20 H20 120.4 . .
C19 C20 C21 119.3(9) . .
C21 C20 H20 120.4 . .
C20 C21 H21 119.7 . .
C22 C21 C20 120.6(9) . .
C22 C21 H21 119.7 . .
C17 C22 H22 119.9 . .
C21 C22 C17 120.1(10) . .
C21 C22 H22 119.9 . .
C24 C23 P2 119.0(7) . .
C24 C23 C28 120.1(8) . .
C28 C23 P2 120.9(7) . .
C23 C24 H24 120.1 . .
C23 C24 C25 119.8(10) . .
C25 C24 H24 120.1 . .
C24 C25 H25 120.4 . .
C26 C25 C24 119.1(10) . .
C26 C25 H25 120.4 . .
C25 C26 H26 119.0 . .
C25 C26 C27 122.0(10) . .
C27 C26 H26 119.0 . .
C26 C27 H27 120.3 . .
C28 C27 C26 119.3(9) . .
C28 C27 H27 120.3 . .
C23 C28 H28 120.2 . .
C27 C28 C23 119.6(9) . .
C27 C28 H28 120.2 . .
U1 O3 U1 124.0(5) 5_665 .
O4 O3 U1 70.1(6) . .
O4 O3 U1 69.5(6) 5_665 5_665
O4 O3 U1 70.1(6) . 5_665
O4 O3 U1 69.1(6) 5_665 .
O4 O3 O4 84.7(10) . 5_665
U1 O4 U1 128.3(5) 5_665 .
O3 O4 U1 72.2(6) 5_665 .
O3 O4 U1 73.5(6) . .
O3 O4 U1 73.3(6) . 5_665
O3 O4 U1 72.7(7) 5_665 5_665
O3 O4 O3 95.3(10) . 5_665
C1S O11 H11 108.9 . .
O11 C1S H1SA 107.8 . .
O11 C1S H1SB 107.8 . .
H1SA C1S H1SB 107.1 . .
C2S C1S O11 118(2) . .
C2S C1S H1SA 107.8 . .
C2S C1S H1SB 107.8 . .
C1S C2S H2SA 109.6 . .
C1S C2S H2SB 106.6 . .
C1S C2S H2SC 117.3 . .
H2SA C2S H2SB 107.1 . .
H2SA C2S H2SC 107.9 . .
H2SB C2S H2SC 107.8 . .

loop_
_geom_bond_atom_site_label_1
_geom_bond_atom_site_label_2
_geom_bond_distance
_geom_bond_site_symmetry_2
U1 O5 2.520(6) .
U1 O6 2.549(7) .
U1 O8 2.463(6) .
U1 O9 2.397(6) .
U1 O1 1.877(10) .
U1 O2 1.658(10) .
U1 O3 2.399(11) 5_665
U1 O3 2.407(12) .
U1 O4 2.355(12) 5_665
U1 O4 2.361(12) .
U1 O1A 1.674(10) .
U1 O2A 1.864(10) .
P1 O9 1.495(6) .
P1 C1 1.829(8) .
P1 C5 1.792(9) .
P1 C11 1.791(9) .
P2 O8 1.487(6) .
P2 C1 1.847(9) .
P2 C17 1.797(9) .
P2 C23 1.806(9) .
O5 N1 1.231(9) .
O6 N1 1.253(10) .
O6' N1 1.217(15) .
O7 N1 1.294(14) .
O10 C3 1.202(12) .
C1 H1 1.0000 .
C1 C2 1.539(11) .
C2 H2A 0.9900 .
C2 H2B 0.9900 .
C2 C3 1.480(14) .
C3 C4 1.528(15) .
C4 H4A 0.9800 .
C4 H4B 0.9800 .
C4 H4C 0.9800 .
C5 C6 1.413(13) .
C5 C10 1.396(13) .
C6 H6 0.9500 .
C6 C7 1.354(13) .
C7 H7 0.9500 .
C7 C8 1.392(16) .
C8 H8 0.9500 .
C8 C9 1.356(16) .
C9 H9 0.9500 .
C9 C10 1.405(15) .
C10 H10 0.9500 .
C11 C12 1.385(12) .
C11 C16 1.403(12) .
C12 H12 0.9500 .
C12 C13 1.395(14) .
C13 H13 0.9500 .
C13 C14 1.386(15) .
C14 H14 0.9500 .
C14 C15 1.355(15) .
C15 H15 0.9500 .
C15 C16 1.399(13) .
C16 H16 0.9500 .
C17 C18 1.366(13) .
C17 C22 1.408(13) .
C18 H18 0.9500 .
C18 C19 1.405(13) .
C19 H19 0.9500 .
C19 C20 1.344(13) .
C20 H20 0.9500 .
C20 C21 1.371(14) .
C21 H21 0.9500 .
C21 C22 1.369(13) .
C22 H22 0.9500 .
C23 C24 1.375(13) .
C23 C28 1.412(13) .
C24 H24 0.9500 .
C24 C25 1.401(14) .
C25 H25 0.9500 .
C25 C26 1.364(16) .
C26 H26 0.9500 .
C26 C27 1.383(15) .
C27 H27 0.9500 .
C27 C28 1.373(12) .
C28 H28 0.9500 .
O3 U1 2.399(11) 5_665
O3 O4 1.561(19) 5_665
O3 O4 1.491(16) .
O4 U1 2.355(12) 5_665
O4 O3 1.561(19) 5_665
O11 H11 0.8503 .
O11 C1S 1.36(3) .
C1S H1SA 0.9900 .
C1S H1SB 0.9900 .
C1S C2S 1.33(3) .
C2S H2SA 0.9600 .
C2S H2SB 0.9601 .
C2S H2SC 0.9602 .

loop_
_geom_torsion_atom_site_label_1
_geom_torsion_atom_site_label_2
_geom_torsion_atom_site_label_3
_geom_torsion_atom_site_label_4
_geom_torsion
_geom_torsion_site_symmetry_1
_geom_torsion_site_symmetry_4
U1 O5 N1 O6 -3.6(10) . .
U1 O5 N1 O6' 155.4(12) . .
U1 O5 N1 O7 -167.5(8) . .
U1 O6 N1 O5 3.5(10) . .
U1 O6 N1 O6' -157.4(10) . .
U1 O6 N1 O7 165.0(11) . .
U1 O3 O4 U1 139.8(5) . 5_665
U1 O3 O4 U1 -139.8(5) 5_665 .
U1 O3 O4 O3 -70.1(6) 5_665 5_665
U1 O3 O4 O3 69.6(6) . 5_665
P1 C1 C2 C3 136.6(7) . .
P1 C5 C6 C7 174.2(7) . .
P1 C5 C10 C9 -174.1(7) . .
P1 C11 C12 C13 178.9(7) . .
P1 C11 C16 C15 -179.6(8) . .
P2 C1 C2 C3 -105.5(8) . .
P2 C17 C18 C19 175.6(8) . .
P2 C17 C22 C21 -176.7(8) . .
P2 C23 C24 C25 -179.2(9) . .
P2 C23 C28 C27 179.4(7) . .
O8 P2 C1 P1 35.7(5) . .
O8 P2 C1 C2 -83.7(7) . .
O8 P2 C17 C18 166.8(8) . .
O8 P2 C17 C22 -19.5(9) . .
O8 P2 C23 C24 9.0(10) . .
O8 P2 C23 C28 -170.7(7) . .
O9 P1 C1 P2 -66.6(5) . .
O9 P1 C1 C2 55.1(7) . .
O9 P1 C5 C6 8.8(8) . .
O9 P1 C5 C10 -174.8(7) . .
O9 P1 C11 C12 -2.9(8) . .
O9 P1 C11 C16 176.3(7) . .
C1 P1 O9 U1 40.0(7) . .
C1 P1 C5 C6 128.0(7) . .
C1 P1 C5 C10 -55.6(9) . .
C1 P1 C11 C12 -124.0(7) . .
C1 P1 C11 C16 55.2(9) . .
C1 P2 O8 U1 33.2(6) . .
C1 P2 C17 C18 44.3(9) . .
C1 P2 C17 C22 -142.0(7) . .
C1 P2 C23 C24 130.3(8) . .
C1 P2 C23 C28 -49.5(8) . .
C1 C2 C3 O10 -15.3(14) . .
C1 C2 C3 C4 165.1(8) . .
C5 P1 O9 U1 158.4(5) . .
C5 P1 C1 P2 174.4(4) . .
C5 P1 C1 C2 -63.9(7) . .
C5 P1 C11 C12 117.4(7) . .
C5 P1 C11 C16 -63.4(9) . .
C5 C6 C7 C8 0.5(14) . .
C6 C5 C10 C9 2.3(13) . .
C6 C7 C8 C9 1.6(15) . .
C7 C8 C9 C10 -1.6(15) . .
C8 C9 C10 C5 -0.4(15) . .
C10 C5 C6 C7 -2.4(14) . .
C11 P1 O9 U1 -81.3(6) . .
C11 P1 C1 P2 55.2(5) . .
C11 P1 C1 C2 176.9(6) . .
C11 P1 C5 C6 -112.5(7) . .
C11 P1 C5 C10 63.9(9) . .
C11 C12 C13 C14 0.1(15) . .
C12 C11 C16 C15 -0.5(14) . .
C12 C13 C14 C15 0.8(17) . .
C13 C14 C15 C16 -1.6(17) . .
C14 C15 C16 C11 1.4(16) . .
C16 C11 C12 C13 -0.3(14) . .
C17 P2 O8 U1 -88.4(6) . .
C17 P2 C1 P1 158.9(4) . .
C17 P2 C1 C2 39.5(7) . .
C17 P2 C23 C24 -113.4(9) . .
C17 P2 C23 C28 66.8(8) . .
C17 C18 C19 C20 -0.2(16) . .
C18 C17 C22 C21 -2.8(15) . .
C18 C19 C20 C21 -1.0(16) . .
C19 C20 C21 C22 0.2(15) . .
C20 C21 C22 C17 1.7(15) . .
C22 C17 C18 C19 2.0(15) . .
C23 P2 O8 U1 152.2(5) . .
C23 P2 C1 P1 -86.5(5) . .
C23 P2 C1 C2 154.0(6) . .
C23 P2 C17 C18 -70.5(9) . .
C23 P2 C17 C22 103.2(8) . .
C23 C24 C25 C26 -1.0(19) . .
C24 C23 C28 C27 -0.3(14) . .
C24 C25 C26 C27 1(2) . .
C25 C26 C27 C28 -1.0(18) . .
C26 C27 C28 C23 0.5(15) . .
C28 C23 C24 C25 0.6(16) . .
O4 O3 O4 U1 70.1(6) 5_665 5_665
O4 O3 O4 U1 -69.7(6) 5_665 .
O4 O3 O4 O3 -0.005(0) 5_665 5_665
